data_4100856
_journal_name_full 'Journal of the American Chemical Society'
_journal_year 2005
_chemical_formula_sum 'C12 H15 N3 O'
_chemical_formula_weight 217.27
_space_group_IT_number 19
_symmetry_cell_setting orthorhombic
_symmetry_space_group_name_Hall 'P 2ac 2ab'
_symmetry_space_group_name_H-M 'P 21 21 21'
_cell_angle_alpha 90.00
_cell_angle_beta 90.00
_cell_angle_gamma 90.00
_cell_formula_units_Z 4
_cell_length_a 7.1861(8)
_cell_length_b 10.2628(12)
_cell_length_c 15.5477(17)
_cell_measurement_temperature 100(2)
_cell_volume 1146.6(2)
_diffrn_ambient_temperature 100(2)
_exptl_crystal_density_diffrn 1.259
_cod_depositor_comments
;
The following automatic conversions were performed:
'_symmetry_cell_setting' value 'Orthorhombic' changed to 'orthorhombic'
according to '/home/saulius/struct/CIF-dictionaries/cif_core.dic'
dictionary named 'cif_core.dic' version 2.4.1 from 2010-06-29.

Automatic conversion script
Id: cif_fix_enum 1527 2010-12-29 10:47:43Z saulius 
;
_cod_database_code 4100856

loop_
_symmetry_equiv_pos_as_xyz
'x, y, z'
'-x+1/2, -y, z+1/2'
'-x, y+1/2, -z+1/2'
'x+1/2, -y+1/2, -z'

loop_
_atom_site_label
_atom_site_type_symbol
_atom_site_fract_x
_atom_site_fract_y
_atom_site_fract_z
_atom_site_U_iso_or_equiv
_atom_site_adp_type
_atom_site_occupancy
_atom_site_symmetry_multiplicity
_atom_site_calc_flag
_atom_site_refinement_flags
_atom_site_disorder_assembly
_atom_site_disorder_group
O1 O 0.03988(12) 0.35439(10) 0.69452(6) 0.0228(2) Uani 1 1 d . . .
H1 H -0.0729 0.3442 0.6794 0.027 Uiso 1 1 d R . .
N1 N 0.39905(15) 0.44080(11) 0.64494(7) 0.0182(2) Uani 1 1 d . . .
N2 N 0.58544(16) 0.45489(12) 0.64828(7) 0.0226(3) Uani 1 1 d . . .
N3 N 0.65746(16) 0.33829(12) 0.65885(7) 0.0236(3) Uani 1 1 d . . .
C4 C 0.51702(18) 0.25005(14) 0.66230(7) 0.0199(3) Uani 1 1 d . . .
H4A H 0.5322 0.1588 0.6697 0.024 Uiso 1 1 calc R . .
C5 C 0.34946(18) 0.31307(12) 0.65347(8) 0.0163(2) Uani 1 1 d . . .
C6 C 0.15343(18) 0.25988(12) 0.65211(8) 0.0176(3) Uani 1 1 d . . .
C7 C 0.08933(18) 0.23873(14) 0.55865(8) 0.0205(3) Uani 1 1 d . . .
H7A H 0.0934 0.3218 0.5276 0.031 Uiso 1 1 calc R . .
H7B H -0.0382 0.2050 0.5584 0.031 Uiso 1 1 calc R . .
H7C H 0.1720 0.1759 0.5305 0.031 Uiso 1 1 calc R . .
C8 C 0.1471(2) 0.13089(14) 0.70094(9) 0.0253(3) Uani 1 1 d . . .
H8A H 0.1883 0.1448 0.7603 0.038 Uiso 1 1 calc R . .
H8B H 0.2295 0.0678 0.6729 0.038 Uiso 1 1 calc R . .
H8C H 0.0195 0.0973 0.7010 0.038 Uiso 1 1 calc R . .
C10 C 0.2869(2) 0.55995(13) 0.63512(8) 0.0216(3) Uani 1 1 d . . .
H10A H 0.3665 0.6365 0.6473 0.026 Uiso 1 1 calc R . .
H10B H 0.1856 0.5589 0.6783 0.026 Uiso 1 1 calc R . .
C11 C 0.20250(19) 0.57538(12) 0.54647(8) 0.0192(3) Uani 1 1 d . . .
C12 C 0.0118(2) 0.59014(12) 0.53703(8) 0.0223(3) Uani 1 1 d . . .
H12A H -0.0667 0.5875 0.5862 0.027 Uiso 1 1 calc R . .
C13 C -0.0651(2) 0.60889(14) 0.45561(9) 0.0261(3) Uani 1 1 d . . .
H13A H -0.1958 0.6191 0.4493 0.031 Uiso 1 1 calc R . .
C14 C 0.0492(2) 0.61264(13) 0.38378(8) 0.0272(3) Uani 1 1 d . . .
H14A H -0.0034 0.6251 0.3283 0.033 Uiso 1 1 calc R . .
C15 C 0.2396(2) 0.59828(13) 0.39265(9) 0.0261(3) Uani 1 1 d . . .
H15A H 0.3177 0.6012 0.3434 0.031 Uiso 1 1 calc R . .
C16 C 0.3172(2) 0.57946(13) 0.47397(9) 0.0236(3) Uani 1 1 d . . .
H16A H 0.4479 0.5694 0.4800 0.028 Uiso 1 1 calc R . .

loop_
_atom_site_aniso_label
_atom_site_aniso_U_11
_atom_site_aniso_U_22
_atom_site_aniso_U_33
_atom_site_aniso_U_23
_atom_site_aniso_U_13
_atom_site_aniso_U_12
O1 0.0129(4) 0.0321(5) 0.0234(4) -0.0080(4) -0.0003(3) 0.0020(4)
N1 0.0150(5) 0.0235(5) 0.0162(5) -0.0010(5) -0.0004(4) -0.0009(4)
N2 0.0159(5) 0.0308(6) 0.0210(5) -0.0033(5) -0.0001(4) -0.0042(5)
N3 0.0171(5) 0.0345(6) 0.0191(5) -0.0047(5) -0.0008(5) 0.0000(5)
C4 0.0179(6) 0.0259(6) 0.0161(5) -0.0021(5) -0.0017(5) 0.0020(5)
C5 0.0172(6) 0.0215(6) 0.0102(5) -0.0014(5) -0.0005(5) 0.0003(5)
C6 0.0141(6) 0.0229(6) 0.0159(5) -0.0010(5) -0.0008(5) 0.0000(5)
C7 0.0192(6) 0.0249(7) 0.0176(6) -0.0020(5) -0.0029(5) -0.0012(5)
C8 0.0247(7) 0.0287(7) 0.0225(6) 0.0043(6) 0.0012(5) -0.0050(6)
C10 0.0259(7) 0.0185(6) 0.0205(6) -0.0024(5) 0.0003(5) 0.0008(5)
C11 0.0229(7) 0.0152(6) 0.0195(6) 0.0007(5) 0.0005(5) 0.0001(5)
C12 0.0259(7) 0.0197(6) 0.0215(6) 0.0010(5) 0.0032(6) 0.0026(5)
C13 0.0249(7) 0.0231(7) 0.0302(7) 0.0011(6) -0.0031(6) 0.0037(5)
C14 0.0430(10) 0.0192(7) 0.0195(6) 0.0014(5) -0.0040(6) 0.0039(6)
C15 0.0368(9) 0.0201(7) 0.0213(6) 0.0015(5) 0.0083(6) 0.0012(6)
C16 0.0247(7) 0.0209(7) 0.0252(7) 0.0008(5) 0.0031(6) -0.0001(5)

loop_
_geom_bond_atom_site_label_1
_geom_bond_atom_site_label_2
_geom_bond_distance
_geom_bond_site_symmetry_2
_geom_bond_publ_flag
O1 C6 1.4288(16) . ?
N1 N2 1.3482(15) . ?
N1 C5 1.3649(17) . ?
N1 C10 1.4723(18) . ?
N2 N3 1.3141(18) . ?
N3 C4 1.3570(18) . ?
C4 C5 1.3737(18) . ?
C5 C6 1.5110(18) . ?
C6 C8 1.5267(18) . ?
C6 C7 1.5396(17) . ?
C10 C11 1.5143(17) . ?
C11 C12 1.387(2) . ?
C11 C16 1.3969(19) . ?
C12 C13 1.3946(18) . ?
C13 C14 1.387(2) . ?
C14 C15 1.383(2) . ?
C15 C16 1.3951(19) . ?

loop_
_cod_related_entry_id
_cod_related_entry_database
_cod_related_entry_code
1 ChemSpider 9861902
